data_1509971
loop_
_publ_author_name
'Denysyuk, O.V.'
'Kuz'ma, Yu.B.'
'Stel'makhovich, B.M.'

_publ_section_title
;
 Crystal structure of new compounds in the RE-Ag-Al systems
;
_journal_name_full 'Journal of Solid State Chemistry'
_journal_page_first 172
_journal_page_last 174
_journal_paper_doi 10.1006/jssc.1994.1087
_journal_volume 109
_journal_year 1994
_chemical_formula_sum 'Ag7.4 Al9.78 Ce1.61'
_space_group_IT_number 194
_symmetry_space_group_name_Hall '-P 6c 2c'
_symmetry_space_group_name_H-M 'P 63/m m c'
_cell_angle_alpha 90
_cell_angle_beta 90
_cell_angle_gamma 120
_cell_formula_units_Z 2
_cell_length_a 9.3742
_cell_length_b 9.3742
_cell_length_c 9.1525
_cell_volume 696.528
_citation_journal_id_ASTM JSSCBI
_cod_data_source_file silver3-x_271.cif
_cod_data_source_block Ag7.4Al9.78Ce1.61
_cod_original_cell_volume 696.5283
_cod_database_code 1509971

loop_
_symmetry_equiv_pos_as_xyz
x,y,z
x-y,x,z+1/2
-y,x-y,z
-x,-y,z+1/2
-x+y,-x,z
y,-x+y,z+1/2
-y,-x,-z+1/2
x-y,-y,-z
x,x-y,-z+1/2
y,x,-z
-x+y,y,-z+1/2
-x,-x+y,-z
-x,-y,-z
-x+y,-x,-z-1/2
y,-x+y,-z
x,y,-z-1/2
x-y,x,-z
-y,x-y,-z-1/2
y,x,z-1/2
-x+y,y,z
-x,-x+y,z-1/2
-y,-x,z
x-y,-y,z-1/2
x,x-y,z

loop_
_atom_site_label
_atom_site_type_symbol
_atom_site_fract_x
_atom_site_fract_y
_atom_site_fract_z
_atom_site_occupancy
_atom_site_U_iso_or_equiv
Al1 Al 0.3333 0.6667 0.1053 0.572 0.0
Al3 Al 0.3307 0.3677 0.25 0.635 0.0
Al4 Al 0.163 0.326 0.9784 0.512 0.0
Ag5 Ag 0.163 0.326 0.9784 0.488 0.0
Ag3 Ag 0.5 0 0 0.415 0.0
Ag1 Ag 0 0 0.581 0.09 0.0
Ag4 Ag 0.3307 0.3677 0.25 0.365 0.0
Ce1 Ce 0 0 0.25 0.61 0.0
Ag2 Ag 0.3333 0.6667 0.1053 0.428 0.0
Ce2 Ce 0.3333 0.6667 0.75 1 0.0
Al2 Al 0.5 0 0 0.585 0.0
